data_4113987
loop_
_publ_author_name
'Karla A. Miller'
'Jeffrey M. Bartolin'
'Rory M. O'Neill'
'Ryan D. Sweeder'
'Thomas M. Owens'
'Jeff W. Kampf'
'Mark M. Banaszak Holl'
'Norman J. Wells'

_publ_section_title
;
 C-H Activation of Ethers and Alkanes by Germylene-Aryl Halide Complexes
;
_journal_name_full 'Journal of the American Chemical Society'
_journal_page_first 8986
_journal_page_last 8987
_journal_paper_doi 10.1021/ja0357285
_journal_volume 125
_journal_year 2003
_chemical_formula_sum 'C20 H49 Ge I Si4'
_chemical_formula_weight 601.44
_chemical_name_systematic
;
 ?
;
_space_group_IT_number 2
_symmetry_cell_setting triclinic
_symmetry_space_group_name_Hall '-P 1'
_symmetry_space_group_name_H-M 'P -1'
_atom_sites_solution_hydrogens difmap
_atom_sites_solution_primary direct
_atom_sites_solution_secondary difmap
_audit_creation_method SHELXL-97
_cell_angle_alpha 86.381(3)
_cell_angle_beta 82.483(3)
_cell_angle_gamma 74.544(3)
_cell_formula_units_Z 2
_cell_length_a 10.2704(19)
_cell_length_b 11.857(2)
_cell_length_c 12.554(2)
_cell_measurement_reflns_used 6262
_cell_measurement_temperature 158(2)
_cell_measurement_theta_max 28.31
_cell_measurement_theta_min 3.03
_cell_volume 1460.2(4)
_computing_cell_refinement 'Bruker SMART'
_computing_data_collection 'Bruker SMART'
_computing_data_reduction 'Bruker SHELXTL'
_computing_molecular_graphics 'Bruker SHELXTL'
_computing_publication_material 'Bruker SHELXTL'
_computing_structure_refinement 'Bruker SHELXTL'
_computing_structure_solution 'Bruker SHELXTL'
_diffrn_ambient_temperature 158(2)
_diffrn_measured_fraction_theta_full 0.977
_diffrn_measured_fraction_theta_max 0.977
_diffrn_measurement_device_type 'CCD area detector'
_diffrn_measurement_method 'phi and omega scans'
_diffrn_radiation_monochromator graphite
_diffrn_radiation_source 'sealed tube'
_diffrn_radiation_type MoK\a
_diffrn_radiation_wavelength 0.71073
_diffrn_reflns_av_R_equivalents 0.0176
_diffrn_reflns_av_sigmaI/netI 0.0087
_diffrn_reflns_limit_h_max 13
_diffrn_reflns_limit_h_min -13
_diffrn_reflns_limit_k_max 15
_diffrn_reflns_limit_k_min -15
_diffrn_reflns_limit_l_max 16
_diffrn_reflns_limit_l_min -16
_diffrn_reflns_number 14707
_diffrn_reflns_theta_full 28.31
_diffrn_reflns_theta_max 28.31
_diffrn_reflns_theta_min 3.03
_exptl_absorpt_coefficient_mu 2.275
_exptl_absorpt_correction_T_max 0.631
_exptl_absorpt_correction_T_min 0.480
_exptl_absorpt_correction_type multi-scan
_exptl_absorpt_process_details 'Blessing, Acta Cryst. (1995) A51 33-38.'
_exptl_crystal_colour colorless
_exptl_crystal_density_diffrn 1.368
_exptl_crystal_description plate
_exptl_crystal_F_000 620
_exptl_crystal_size_max 0.28
_exptl_crystal_size_mid 0.36
_exptl_crystal_size_min 0.42
_refine_diff_density_max 0.655
_refine_diff_density_min -0.335
_refine_diff_density_rms 0.058
_refine_ls_extinction_coef 0.0014(3)
_refine_ls_extinction_expression Fc^*^=kFc[1+0.001xFc^2^\l^3^/sin(2\q)]^-1/4^
_refine_ls_extinction_method SHELXL
_refine_ls_goodness_of_fit_ref 1.047
_refine_ls_hydrogen_treatment refall
_refine_ls_matrix_type full
_refine_ls_number_parameters 444
_refine_ls_number_reflns 7088
_refine_ls_number_restraints 0
_refine_ls_restrained_S_all 1.047
_refine_ls_R_factor_all 0.0188
_refine_ls_R_factor_gt 0.0178
_refine_ls_shift/su_max 0.002
_refine_ls_shift/su_mean 0.000
_refine_ls_structure_factor_coef Fsqd
_refine_ls_weighting_details 'calc w=1/[\s^2^(Fo^2^)+(0.0326P)^2^+0.4078P] where P=(Fo^2^+2Fc^2^)/3'
_refine_ls_weighting_scheme calc
_refine_ls_wR_factor_gt 0.0484
_refine_ls_wR_factor_ref 0.0490
_reflns_number_gt 6783
_reflns_number_total 7088
_reflns_threshold_expression >2sigma(I)
_cod_data_source_file ja0357285si20030603_114929.cif
_cod_data_source_block km264
_cod_original_cell_volume 1460.3(5)
_cod_database_code 4113987

loop_
_symmetry_equiv_pos_as_xyz
'x, y, z'
'-x, -y, -z'

loop_
_atom_site_label
_atom_site_type_symbol
_atom_site_fract_x
_atom_site_fract_y
_atom_site_fract_z
_atom_site_U_iso_or_equiv
_atom_site_adp_type
_atom_site_occupancy
_atom_site_symmetry_multiplicity
_atom_site_calc_flag
_atom_site_refinement_flags
_atom_site_disorder_assembly
_atom_site_disorder_group
I1 I 0.507097(8) 0.065867(7) 0.728076(7) 0.02507(4) Uani 1 1 d . . .
Ge1 Ge 0.269048(13) 0.212249(11) 0.727386(10) 0.01572(4) Uani 1 1 d . . .
Si1 Si -0.05148(4) 0.22886(3) 0.72774(3) 0.02224(8) Uani 1 1 d . . .
Si2 Si 0.15416(4) -0.02820(3) 0.71419(3) 0.02190(8) Uani 1 1 d . . .
Si3 Si 0.27791(4) 0.24030(3) 0.98731(3) 0.01932(7) Uani 1 1 d . . .
Si4 Si 0.30841(4) 0.45191(3) 0.82802(3) 0.02105(8) Uani 1 1 d . . .
C1 C 0.12263(13) 0.13096(11) 0.75171(10) 0.0180(2) Uani 1 1 d . . .
H1 H 0.1127(18) 0.1237(15) 0.8313(15) 0.026(4) Uiso 1 1 d . . .
C2 C -0.17702(18) 0.18518(18) 0.83323(18) 0.0404(4) Uani 1 1 d . . .
H2A H -0.165(5) 0.218(4) 0.904(4) 0.035(10) Uiso 0.50 1 d P A 1
H2B H -0.152(4) 0.104(4) 0.852(4) 0.033(10) Uiso 0.50 1 d P B 1
H2C H -0.269(5) 0.208(5) 0.807(4) 0.050(13) Uiso 0.50 1 d P C 1
H2D H -0.222(6) 0.135(5) 0.791(4) 0.059(14) Uiso 0.50 1 d P D 2
H2E H -0.246(7) 0.247(5) 0.861(5) 0.070(17) Uiso 0.50 1 d P E 2
H2F H -0.143(8) 0.142(8) 0.897(7) 0.10(3) Uiso 0.50 1 d P F 2
C3 C -0.0964(2) 0.2212(2) 0.58885(16) 0.0442(4) Uani 1 1 d . . .
H3A H -0.057(3) 0.151(3) 0.556(2) 0.063(7) Uiso 1 1 d . . .
H3B H -0.055(3) 0.275(3) 0.538(3) 0.084(9) Uiso 1 1 d . . .
H3C H -0.190(3) 0.244(2) 0.593(2) 0.069(8) Uiso 1 1 d . . .
C4 C -0.07393(16) 0.38900(13) 0.74587(15) 0.0323(3) Uani 1 1 d . . .
H4A H -0.168(3) 0.434(2) 0.7321(19) 0.057(7) Uiso 1 1 d . . .
H4B H -0.015(2) 0.4262(19) 0.6994(17) 0.041(5) Uiso 1 1 d . . .
H4C H -0.069(2) 0.408(2) 0.819(2) 0.053(6) Uiso 1 1 d . . .
C5 C -0.00751(19) -0.07208(16) 0.70805(17) 0.0389(4) Uani 1 1 d . . .
H5A H 0.016(3) -0.152(2) 0.690(2) 0.064(7) Uiso 1 1 d . . .
H5B H -0.059(3) -0.027(2) 0.658(2) 0.069(8) Uiso 1 1 d . . .
H5C H -0.056(3) -0.076(2) 0.779(2) 0.063(7) Uiso 1 1 d . . .
C6 C 0.2399(3) -0.12633(15) 0.82082(15) 0.0419(4) Uani 1 1 d . . .
H6A H 0.252(3) -0.199(3) 0.804(2) 0.073(8) Uiso 1 1 d . . .
H6B H 0.186(3) -0.114(2) 0.885(2) 0.052(6) Uiso 1 1 d . . .
H6C H 0.327(3) -0.112(2) 0.828(2) 0.071(8) Uiso 1 1 d . . .
C7 C 0.26073(17) -0.07029(14) 0.58327(13) 0.0300(3) Uani 1 1 d . . .
H7A H 0.349(2) -0.0559(19) 0.5775(17) 0.045(6) Uiso 1 1 d . . .
H7B H 0.222(2) -0.033(2) 0.523(2) 0.054(7) Uiso 1 1 d . . .
H7C H 0.272(2) -0.154(2) 0.5772(17) 0.042(6) Uiso 1 1 d . . .
C8 C 0.24550(13) 0.31514(11) 0.85074(10) 0.0176(2) Uani 1 1 d . . .
H8 H 0.149(2) 0.3464(16) 0.8605(15) 0.030(4) Uiso 1 1 d . . .
C9 C 0.14182(19) 0.32182(16) 1.08987(13) 0.0339(3) Uani 1 1 d . . .
H9A H 0.155(3) 0.289(3) 1.160(3) 0.082(9) Uiso 1 1 d . . .
H9B H 0.059(3) 0.316(2) 1.073(2) 0.064(7) Uiso 1 1 d . . .
H9C H 0.127(3) 0.403(3) 1.086(2) 0.067(8) Uiso 1 1 d . . .
C10 C 0.44952(17) 0.23622(16) 1.02416(13) 0.0322(3) Uani 1 1 d . . .
H10A H 0.459(2) 0.198(2) 1.093(2) 0.051(6) Uiso 1 1 d . . .
H10B H 0.456(2) 0.309(2) 1.0338(19) 0.054(6) Uiso 1 1 d . . .
H10C H 0.522(2) 0.189(2) 0.9682(19) 0.048(6) Uiso 1 1 d . . .
C11 C 0.26406(19) 0.08581(13) 1.00249(12) 0.0305(3) Uani 1 1 d . . .
H11A H 0.323(2) 0.036(2) 0.9530(19) 0.046(6) Uiso 1 1 d . . .
H11B H 0.166(2) 0.0833(19) 0.9981(18) 0.046(6) Uiso 1 1 d . . .
H11C H 0.286(2) 0.0586(19) 1.0729(18) 0.045(6) Uiso 1 1 d . . .
C12 C 0.2657(2) 0.54298(14) 0.95135(13) 0.0331(3) Uani 1 1 d . . .
H12A H 0.302(2) 0.5066(19) 1.0120(18) 0.041(5) Uiso 1 1 d . . .
H12B H 0.171(3) 0.564(2) 0.9675(19) 0.053(7) Uiso 1 1 d . . .
H12C H 0.298(2) 0.611(2) 0.9295(19) 0.051(6) Uiso 1 1 d . . .
C13 C 0.49763(17) 0.41655(16) 0.79505(14) 0.0324(3) Uani 1 1 d . . .
H13A H 0.523(3) 0.481(3) 0.761(2) 0.076(9) Uiso 1 1 d . . .
H13B H 0.533(3) 0.359(3) 0.746(2) 0.070(8) Uiso 1 1 d . . .
H13C H 0.543(3) 0.399(2) 0.857(2) 0.058(7) Uiso 1 1 d . . .
C14 C 0.21948(18) 0.55196(13) 0.72262(13) 0.0288(3) Uani 1 1 d . . .
H14A H 0.126(3) 0.584(2) 0.745(2) 0.062(7) Uiso 1 1 d . . .
H14B H 0.228(2) 0.520(2) 0.6558(19) 0.049(6) Uiso 1 1 d . . .
H14C H 0.259(2) 0.616(2) 0.7131(19) 0.052(6) Uiso 1 1 d . . .
C15 C 0.28047(14) 0.28511(11) 0.58073(10) 0.0203(2) Uani 1 1 d . . .
H15 H 0.1993(18) 0.3531(16) 0.5818(14) 0.027(4) Uiso 1 1 d . . .
C16 C 0.26461(17) 0.20366(13) 0.49616(11) 0.0267(3) Uani 1 1 d . . .
H16A H 0.181(2) 0.1779(17) 0.5169(16) 0.034(5) Uiso 1 1 d . . .
H16B H 0.345(2) 0.1360(18) 0.4901(16) 0.035(5) Uiso 1 1 d . . .
C17 C 0.2562(2) 0.26586(16) 0.38511(12) 0.0347(3) Uani 1 1 d . . .
H17A H 0.250(2) 0.214(2) 0.3329(18) 0.047(6) Uiso 1 1 d . . .
H17B H 0.175(2) 0.3304(17) 0.3926(15) 0.031(5) Uiso 1 1 d . . .
C18 C 0.3799(2) 0.31160(16) 0.35010(12) 0.0362(4) Uani 1 1 d . . .
H18A H 0.367(2) 0.3582(18) 0.2790(17) 0.040(5) Uiso 1 1 d . . .
H18B H 0.457(2) 0.249(2) 0.3399(18) 0.047(6) Uiso 1 1 d . . .
C19 C 0.4020(2) 0.38916(15) 0.43459(12) 0.0341(3) Uani 1 1 d . . .
H19A H 0.327(2) 0.461(2) 0.4388(17) 0.043(6) Uiso 1 1 d . . .
H19B H 0.479(2) 0.4135(19) 0.4151(17) 0.044(6) Uiso 1 1 d . . .
C20 C 0.40863(16) 0.32666(14) 0.54548(11) 0.0268(3) Uani 1 1 d . . .
H20A H 0.484(2) 0.2595(19) 0.5426(17) 0.037(5) Uiso 1 1 d . . .
H20B H 0.4239(18) 0.3783(16) 0.5953(15) 0.026(4) Uiso 1 1 d . . .

loop_
_atom_site_aniso_label
_atom_site_aniso_U_11
_atom_site_aniso_U_22
_atom_site_aniso_U_33
_atom_site_aniso_U_23
_atom_site_aniso_U_13
_atom_site_aniso_U_12
I1 0.02068(5) 0.02470(6) 0.02739(6) -0.00267(3) -0.00341(3) -0.00102(3)
Ge1 0.01797(7) 0.01561(7) 0.01408(7) -0.00086(5) -0.00183(5) -0.00520(5)
Si1 0.01991(17) 0.02228(18) 0.02562(18) -0.00259(14) -0.00576(14) -0.00549(14)
Si2 0.02773(19) 0.01723(16) 0.02276(17) -0.00203(13) -0.00469(14) -0.00820(14)
Si3 0.02347(17) 0.01940(16) 0.01575(15) -0.00029(12) -0.00361(13) -0.00618(13)
Si4 0.02765(18) 0.01673(16) 0.02090(17) -0.00040(13) -0.00508(14) -0.00847(14)
C1 0.0203(6) 0.0175(6) 0.0172(5) -0.0020(4) -0.0023(4) -0.0064(4)
C2 0.0240(8) 0.0407(10) 0.0535(11) -0.0003(8) 0.0064(7) -0.0086(7)
C3 0.0428(10) 0.0508(11) 0.0389(9) -0.0102(8) -0.0216(8) -0.0019(8)
C4 0.0262(7) 0.0230(7) 0.0459(9) -0.0038(6) -0.0077(6) -0.0011(6)
C5 0.0371(9) 0.0331(9) 0.0524(11) -0.0093(8) 0.0001(8) -0.0200(7)
C6 0.0732(14) 0.0194(7) 0.0366(9) 0.0030(6) -0.0226(9) -0.0114(8)
C7 0.0342(8) 0.0251(7) 0.0317(8) -0.0094(6) -0.0007(6) -0.0094(6)
C8 0.0196(6) 0.0168(5) 0.0165(5) -0.0015(4) -0.0027(4) -0.0047(4)
C9 0.0404(9) 0.0353(8) 0.0219(7) -0.0030(6) 0.0032(6) -0.0055(7)
C10 0.0311(8) 0.0369(8) 0.0311(8) 0.0058(6) -0.0134(6) -0.0102(6)
C11 0.0480(9) 0.0248(7) 0.0215(7) 0.0040(5) -0.0065(6) -0.0140(6)
C12 0.0507(10) 0.0234(7) 0.0278(7) -0.0045(6) -0.0097(7) -0.0108(7)
C13 0.0303(8) 0.0393(9) 0.0324(8) 0.0058(7) -0.0066(6) -0.0175(7)
C14 0.0401(9) 0.0196(6) 0.0273(7) 0.0014(5) -0.0077(6) -0.0073(6)
C15 0.0248(6) 0.0208(6) 0.0154(5) 0.0005(4) -0.0014(5) -0.0069(5)
C16 0.0387(8) 0.0268(7) 0.0179(6) 0.0000(5) -0.0049(5) -0.0140(6)
C17 0.0510(10) 0.0395(9) 0.0187(6) 0.0022(6) -0.0095(6) -0.0184(8)
C18 0.0525(10) 0.0387(9) 0.0183(6) 0.0030(6) 0.0005(6) -0.0164(8)
C19 0.0465(9) 0.0367(8) 0.0232(7) 0.0049(6) 0.0006(6) -0.0215(7)
C20 0.0307(7) 0.0319(7) 0.0202(6) 0.0003(5) 0.0004(5) -0.0141(6)

loop_
_atom_type_symbol
_atom_type_description
_atom_type_scat_dispersion_real
_atom_type_scat_dispersion_imag
_atom_type_scat_source
C C 0.0033 0.0016 'International Tables Vol C Tables 4.2.6.8 and 6.1.1.4'
H H 0.0000 0.0000 'International Tables Vol C Tables 4.2.6.8 and 6.1.1.4'
Si Si 0.0817 0.0704 'International Tables Vol C Tables 4.2.6.8 and 6.1.1.4'
Ge Ge 0.1547 1.8001 'International Tables Vol C Tables 4.2.6.8 and 6.1.1.4'
I I -0.4742 1.8119 'International Tables Vol C Tables 4.2.6.8 and 6.1.1.4'

loop_
_geom_angle_atom_site_label_1
_geom_angle_atom_site_label_2
_geom_angle_atom_site_label_3
_geom_angle
C1 Ge1 C8 107.10(5)
C1 Ge1 C15 111.73(5)
C8 Ge1 C15 117.51(5)
C1 Ge1 I1 111.43(4)
C8 Ge1 I1 106.52(4)
C15 Ge1 I1 102.40(4)
C2 Si1 C3 111.88(10)
C2 Si1 C4 105.39(9)
C3 Si1 C4 104.21(9)
C2 Si1 C1 106.31(8)
C3 Si1 C1 113.88(8)
C4 Si1 C1 114.97(6)
C6 Si2 C7 107.20(9)
C6 Si2 C5 104.94(10)
C7 Si2 C5 105.86(8)
C6 Si2 C1 109.44(7)
C7 Si2 C1 115.80(6)
C5 Si2 C1 112.90(7)
C10 Si3 C11 105.80(8)
C10 Si3 C9 110.15(8)
C11 Si3 C9 104.48(8)
C10 Si3 C8 112.90(7)
C11 Si3 C8 115.63(6)
C9 Si3 C8 107.52(7)
C13 Si4 C14 111.54(8)
C13 Si4 C12 106.34(8)
C14 Si4 C12 103.95(7)
C13 Si4 C8 111.87(7)
C14 Si4 C8 111.20(7)
C12 Si4 C8 111.57(7)
Si1 C1 Si2 114.92(6)
Si1 C1 Ge1 113.53(6)
Si2 C1 Ge1 121.36(7)
Si4 C8 Si3 112.79(6)
Si4 C8 Ge1 118.03(6)
Si3 C8 Ge1 117.00(6)
C20 C15 C16 108.94(11)
C20 C15 Ge1 115.51(9)
C16 C15 Ge1 111.42(9)
C15 C16 C17 111.16(12)
C18 C17 C16 111.28(14)
C17 C18 C19 111.34(14)
C18 C19 C20 111.69(13)
C15 C20 C19 111.02(13)

loop_
_geom_bond_atom_site_label_1
_geom_bond_atom_site_label_2
_geom_bond_distance
I1 Ge1 2.5946(4)
Ge1 C1 1.9745(13)
Ge1 C8 1.9820(12)
Ge1 C15 1.9866(13)
Si1 C2 1.8728(18)
Si1 C3 1.8748(19)
Si1 C4 1.8757(16)
Si1 C1 1.9042(14)
Si2 C6 1.8672(18)
Si2 C7 1.8683(16)
Si2 C5 1.8795(18)
Si2 C1 1.9066(13)
Si3 C10 1.8676(16)
Si3 C11 1.8708(16)
Si3 C9 1.8740(16)
Si3 C8 1.9073(13)
Si4 C13 1.8712(17)
Si4 C14 1.8797(16)
Si4 C12 1.8806(16)
Si4 C8 1.8923(13)
C15 C20 1.5287(19)
C15 C16 1.5314(19)
C16 C17 1.537(2)
C17 C18 1.514(2)
C18 C19 1.523(2)
C19 C20 1.536(2)
